data_7703053
loop_
_publ_author_name
'Dai, Xue-Jiao'
'Wang, Jia-Jun'
'Li, Lei'
'Ding, Bo'
'Liu, Zheng-Yu'
'Zhao, Xiao-Jun'
'Yang, En-Cui'

_publ_section_title
;
 Substituent group-tunable hydrogen evolution activity observed in
 isostructural Cu(ii)-based coordination polymer photocatalysts.
;
_journal_issue 5
_journal_name_full 'Dalton transactions (Cambridge, England : 2003)'
_journal_page_first 1674
_journal_page_last 1680
_journal_paper_doi 10.1039/c9dt04567h
_journal_volume 49
_journal_year 2020
_chemical_formula_moiety 'C50 H33 Cu N7 O8'
_chemical_formula_sum 'C50 H33 Cu N7 O8'
_chemical_formula_weight 923.37
_space_group_crystal_system triclinic
_space_group_IT_number 2
_space_group_name_Hall '-P 1'
_space_group_name_H-M_alt 'P -1'
_atom_sites_solution_hydrogens geom
_atom_sites_solution_primary dual
_audit_creation_date 2019-06-17
_audit_creation_method
;
Olex2 1.2-beta
(compiled 2018.05.29 svn.r3508 for OlexSys, GUI svn.r5506)
;
_audit_update_record
;
2019-10-05 deposited with the CCDC.	2019-12-26 downloaded from the CCDC.
;
_cell_angle_alpha 81.988(12)
_cell_angle_beta 86.064(10)
_cell_angle_gamma 74.160(10)
_cell_formula_units_Z 1
_cell_length_a 7.1161(8)
_cell_length_b 10.8134(14)
_cell_length_c 13.898(2)
_cell_measurement_reflns_used 2148
_cell_measurement_temperature 127(1)
_cell_measurement_theta_max 27.2380
_cell_measurement_theta_min 2.5990
_cell_volume 1018.3(2)
_computing_cell_refinement 'CrysAlisPro 1.171.39.46 (Rigaku OD, 2018)'
_computing_data_collection 'CrysAlisPro 1.171.39.46 (Rigaku OD, 2018)'
_computing_data_reduction 'CrysAlisPro 1.171.39.46 (Rigaku OD, 2018)'
_computing_molecular_graphics 'Olex2 (Dolomanov et al., 2009)'
_computing_publication_material 'Olex2 (Dolomanov et al., 2009)'
_computing_structure_refinement 'ShelXL (Sheldrick, 2015)'
_computing_structure_solution 'ShelXT (Sheldrick, 2015)'
_diffrn_ambient_environment N~2~
_diffrn_ambient_temperature 127(1)
_diffrn_detector 'CCD plate'
_diffrn_detector_area_resol_mean 5.2740
_diffrn_detector_type AtlasS2
_diffrn_measured_fraction_theta_full 0.996
_diffrn_measured_fraction_theta_max 0.996
_diffrn_measurement_details
;
List of Runs (angles in degrees, time in seconds):

  # Type    Start    End  Width  t~exp~   \w     \q     \k     \f   Frames
#--------------------------------------------------------------------------
  1  \w    -17.00  73.00   1.00   19.45    --   11.40  57.00  60.00   90
  2  \w    -79.00  14.00   1.00   19.45    --  -11.55 -57.00 120.00   93
  3  \w    -38.00  62.00   1.00   19.45    --  -11.55  57.00 -90.00  100
  4  \w      2.00  27.00   1.00   19.45    --  -11.55 -99.00-120.00   25
;
_diffrn_measurement_device 'four-circle diffractometer'
_diffrn_measurement_device_type 'SuperNova, Dual, Cu at home/near, AtlasS2'
_diffrn_measurement_method '\w scans'
_diffrn_orient_matrix_type 'CrysAlisPro convention (1999,Acta A55,543-557)'
_diffrn_orient_matrix_UB_11 0.0769524000
_diffrn_orient_matrix_UB_12 -0.0324381000
_diffrn_orient_matrix_UB_13 0.0317770000
_diffrn_orient_matrix_UB_21 0.0675888000
_diffrn_orient_matrix_UB_22 -0.0054610000
_diffrn_orient_matrix_UB_23 -0.0401555000
_diffrn_orient_matrix_UB_31 0.0160053000
_diffrn_orient_matrix_UB_32 0.0603455000
_diffrn_orient_matrix_UB_33 0.0060647000
_diffrn_radiation_monochromator mirror
_diffrn_radiation_probe x-ray
_diffrn_radiation_type MoK\a
_diffrn_radiation_wavelength 0.71073
_diffrn_reflns_av_R_equivalents 0.0582
_diffrn_reflns_av_unetI/netI 0.1226
_diffrn_reflns_Laue_measured_fraction_full 0.996
_diffrn_reflns_Laue_measured_fraction_max 0.996
_diffrn_reflns_limit_h_max 8
_diffrn_reflns_limit_h_min -8
_diffrn_reflns_limit_k_max 12
_diffrn_reflns_limit_k_min -12
_diffrn_reflns_limit_l_max 16
_diffrn_reflns_limit_l_min -16
_diffrn_reflns_number 6857
_diffrn_reflns_point_group_measured_fraction_full 0.996
_diffrn_reflns_point_group_measured_fraction_max 0.996
_diffrn_reflns_theta_full 25.009
_diffrn_reflns_theta_max 25.009
_diffrn_reflns_theta_min 2.313
_diffrn_source 'micro-focus sealed X-ray tube'
_diffrn_source_type 'SuperNova (Mo) X-ray Source'
_exptl_absorpt_coefficient_mu 0.606
_exptl_absorpt_correction_T_max 1.00000
_exptl_absorpt_correction_T_min 0.56401
_exptl_absorpt_correction_type multi-scan
_exptl_absorpt_process_details
;
CrysAlisPro 1.171.39.46 (Rigaku Oxford Diffraction, 2018)
Empirical absorption correction using spherical harmonics,
 implemented in SCALE3 ABSPACK scaling algorithm.
;
_exptl_crystal_colour yellow
_exptl_crystal_colour_primary yellow
_exptl_crystal_density_diffrn 1.506
_exptl_crystal_description block
_exptl_crystal_F_000 475
_exptl_crystal_size_max 0.22
_exptl_crystal_size_mid 0.21
_exptl_crystal_size_min 0.2
_refine_diff_density_max 0.971
_refine_diff_density_min -0.560
_refine_diff_density_rms 0.108
_refine_ls_extinction_method none
_refine_ls_goodness_of_fit_ref 1.183
_refine_ls_hydrogen_treatment constr
_refine_ls_matrix_type full
_refine_ls_number_parameters 314
_refine_ls_number_reflns 3584
_refine_ls_number_restraints 72
_refine_ls_restrained_S_all 1.203
_refine_ls_R_factor_all 0.1388
_refine_ls_R_factor_gt 0.0998
_refine_ls_shift/su_max 0.000
_refine_ls_shift/su_mean 0.000
_refine_ls_structure_factor_coef Fsqd
_refine_ls_weighting_details 'w=1/[\s^2^(Fo^2^)+(0.0317P)^2^+5.8203P] where P=(Fo^2^+2Fc^2^)/3'
_refine_ls_weighting_scheme calc
_refine_ls_wR_factor_gt 0.1954
_refine_ls_wR_factor_ref 0.2115
_reflns_Friedel_coverage 0.000
_reflns_number_gt 2581
_reflns_number_total 3584
_reflns_threshold_expression 'I > 2\s(I)'
_cod_data_source_file c9dt04567h2.cif
_cod_data_source_block a180620a
_cod_depositor_comments 'Adding full bibliography for 7703052--7703054.cif.'
_cod_database_code 7703053
_shelx_shelxl_version_number 2014/7
_shelx_space_group_comment
;
The symmetry employed for this shelxl refinement is uniquely defined
by the following loop, which should always be used as a source of
symmetry information in preference to the above space-group names.
They are only intended as comments.
;
_shelx_estimated_absorpt_t_max 0.888
_shelx_estimated_absorpt_t_min 0.878
_reflns_odcompleteness_completeness 99.90
_reflns_odcompleteness_iscentric 1
_reflns_odcompleteness_theta 26.32
_olex2_refinement_description
;
1. Fixed Uiso
 At 1.2 times of:
  All C(H) groups
 At 1.5 times of:
  All O(H) groups
2. Uiso/Uaniso restraints and constraints
Uanis(C25) \\sim Ueq, Uanis(C23) \\sim Ueq, Uanis(C24) \\sim Ueq, Uanis(C22)
\\sim Ueq, Uanis(O3) \\sim Ueq, Uanis(N4) \\sim Ueq: with sigma of 0.005 and
sigma for terminal atoms of 0.005
Uanis(N1) \\sim Ueq: with sigma of 0.002 and sigma for terminal atoms of 0.004
Uanis(C8) \\sim Ueq, Uanis(N2) \\sim Ueq, Uanis(O2) \\sim Ueq, Uanis(O4) \\sim
Ueq, Uanis(O5) \\sim Ueq: with sigma of 0.002 and sigma for terminal atoms of
0.004
3. Others
 Fixed Sof: H24(0.5) N4(0.5) O4(0.5) O5(0.5)
4.a Aromatic/amide H refined with riding coordinates:
 C2(H2), C5(H5), C7(H7), C8(H8), C9(H9), C10(H10), C12(H12), C13(H13),
 C14(H14), C15(H15), C17(H17), C18(H18), C20(H20), C21(H21), C24(H24), C25(H25)
4.b Idealised tetrahedral OH refined as rotating group:
 O3(H3)
;
_olex2_submission_special_instructions 'No special instructions were received'
_oxdiff_exptl_absorpt_empirical_details
;
Empirical correction (ABSPACK) includes:
- Absorption correction using spherical harmonics
- Frame scaling
;
_oxdiff_exptl_absorpt_empirical_full_max 2.057
_oxdiff_exptl_absorpt_empirical_full_min 0.609

loop_
_space_group_symop_operation_xyz
'x, y, z'
'-x, -y, -z'

loop_
_atom_site_label
_atom_site_type_symbol
_atom_site_fract_x
_atom_site_fract_y
_atom_site_fract_z
_atom_site_U_iso_or_equiv
_atom_site_adp_type
_atom_site_occupancy
_atom_site_site_symmetry_order
_atom_site_calc_flag
_atom_site_refinement_flags_posn
_atom_site_refinement_flags_adp
_atom_site_refinement_flags_occupancy
_atom_site_disorder_assembly
_atom_site_disorder_group
Cu1 Cu 0.5000 1.0000 0.0000 0.0237(4) Uani 1 2 d S T P . .
O1 O 0.6704(7) 0.8281(4) -0.0229(4) 0.0319(13) Uani 1 1 d . . . . .
O2 O 0.8873(9) 0.8131(6) 0.0896(5) 0.0583(18) Uani 1 1 d . U . . .
O3 O 0.2146(7) 0.9334(4) 0.9290(4) 0.0283(12) Uani 1 1 d . U . . .
H3 H 0.1720 1.0125 0.9194 0.042 Uiso 1 1 calc GR . . . .
N1 N 0.2846(8) 0.6100(5) 0.4060(5) 0.0239(14) Uani 1 1 d . U . . .
N2 N 0.4116(7) 0.9233(5) 0.1280(4) 0.0164(12) Uani 1 1 d . U . . .
N3 N 0.2559(9) 0.1457(6) 0.4650(5) 0.0335(16) Uani 1 1 d . . . . .
C1 C 0.2342(11) 0.7169(6) 0.5808(6) 0.0261(17) Uani 1 1 d . . . . .
C2 C 0.2641(9) 0.7898(6) 0.4927(5) 0.0218(16) Uani 1 1 d . . . . .
H2 H 0.2667 0.8755 0.4913 0.026 Uiso 1 1 calc R . . . .
C3 C 0.2898(10) 0.7332(6) 0.4075(5) 0.0223(16) Uani 1 1 d . . . . .
C4 C 0.2551(10) 0.5395(6) 0.4904(5) 0.0240(17) Uani 1 1 d . . . . .
C5 C 0.2336(10) 0.5894(7) 0.5778(5) 0.0248(17) Uani 1 1 d . . . . .
H5 H 0.2186 0.5370 0.6353 0.030 Uiso 1 1 calc R . . . .
C6 C 0.3278(9) 0.8023(6) 0.3119(5) 0.0189(15) Uani 1 1 d . . . . .
C7 C 0.3771(9) 0.9199(6) 0.3011(5) 0.0221(16) Uani 1 1 d . . . . .
H7 H 0.3854 0.9594 0.3554 0.027 Uiso 1 1 calc R . . . .
C8 C 0.4138(9) 0.9774(6) 0.2086(5) 0.0171(15) Uani 1 1 d . U . . .
H8 H 0.4413 1.0575 0.2024 0.021 Uiso 1 1 calc R . . . .
C9 C 0.3614(9) 0.8104(6) 0.1385(5) 0.0194(15) Uani 1 1 d . . . . .
H9 H 0.3542 0.7729 0.0831 0.023 Uiso 1 1 calc R . . . .
C10 C 0.3209(10) 0.7491(6) 0.2267(5) 0.0227(16) Uani 1 1 d . . . . .
H10 H 0.2882 0.6709 0.2302 0.027 Uiso 1 1 calc R . . . .
C11 C 0.2531(10) 0.4040(7) 0.4830(6) 0.0260(17) Uani 1 1 d . . . . .
C12 C 0.2279(10) 0.3164(7) 0.5634(6) 0.0275(17) Uani 1 1 d . . . . .
H12 H 0.2082 0.3420 0.6253 0.033 Uiso 1 1 calc R . . . .
C13 C 0.2326(10) 0.1909(7) 0.5503(6) 0.0277(18) Uani 1 1 d . . . . .
H13 H 0.2183 0.1342 0.6054 0.033 Uiso 1 1 calc R . . . .
C14 C 0.2771(12) 0.2316(7) 0.3877(7) 0.039(2) Uani 1 1 d . . . . .
H14 H 0.2923 0.2044 0.3264 0.047 Uiso 1 1 calc R . . . .
C15 C 0.2776(11) 0.3578(7) 0.3943(6) 0.0325(19) Uani 1 1 d . . . . .
H15 H 0.2947 0.4121 0.3383 0.039 Uiso 1 1 calc R . . . .
C16 C 0.2164(11) 0.7722(7) 0.6736(6) 0.0268(17) Uani 1 1 d . . . . .
C17 C 0.1198(10) 0.9019(7) 0.6800(6) 0.0251(17) Uani 1 1 d . . . . .
H17 H 0.0569 0.9528 0.6259 0.030 Uiso 1 1 calc R . . . .
C18 C 0.1149(10) 0.9572(6) 0.7647(5) 0.0230(16) Uani 1 1 d . . . . .
H18 H 0.0498 1.0440 0.7671 0.028 Uiso 1 1 calc R . . . .
C19 C 0.2075(10) 0.8822(6) 0.8455(5) 0.0218(16) Uani 1 1 d . . . . .
C20 C 0.2986(10) 0.7512(7) 0.8424(6) 0.0285(18) Uani 1 1 d . . . . .
H20 H 0.3579 0.7000 0.8973 0.034 Uiso 1 1 calc R . . . .
C21 C 0.3006(11) 0.6974(7) 0.7574(6) 0.0277(18) Uani 1 1 d . . . . .
H21 H 0.3593 0.6095 0.7562 0.033 Uiso 1 1 calc R . . . .
C22 C 0.8146(11) 0.7693(7) 0.0284(6) 0.0328(19) Uani 1 1 d . U . . .
C23 C 0.9053(11) 0.6286(7) 0.0132(7) 0.0331(19) Uani 1 1 d . U . . .
C24 C 0.9847(12) 0.5374(8) 0.0878(7) 0.043(2) Uani 1 1 d . U . . .
H24 H 0.9724 0.5617 0.1500 0.052 Uiso 0.5 1 calc R . . A 2
C25 C 0.9169(12) 0.5901(8) -0.0760(7) 0.043(2) Uani 1 1 d . U . . .
H25 H 0.8600 0.6479 -0.1287 0.051 Uiso 1 1 calc R . . . .
N4 N 0.9391(18) 0.5650(11) 0.1740(9) 0.026(3) Uani 0.5 1 d . U . B 1
O4 O 0.7711(16) 0.6271(10) 0.1972(9) 0.042(3) Uani 0.5 1 d . U . B 1
O5 O 1.0701(16) 0.5283(10) 0.2308(9) 0.043(3) Uani 0.5 1 d . U . B 1

loop_
_atom_site_aniso_label
_atom_site_aniso_U_11
_atom_site_aniso_U_22
_atom_site_aniso_U_33
_atom_site_aniso_U_23
_atom_site_aniso_U_13
_atom_site_aniso_U_12
Cu1 0.0308(8) 0.0178(6) 0.0150(8) -0.0029(5) 0.0137(6) 0.0029(5)
O1 0.038(3) 0.025(3) 0.024(3) -0.001(2) 0.018(3) 0.001(2)
O2 0.047(3) 0.044(3) 0.085(4) -0.015(3) -0.017(3) -0.007(2)
O3 0.032(3) 0.026(2) 0.021(3) -0.003(2) 0.001(2) 0.001(2)
N1 0.023(2) 0.025(2) 0.025(2) -0.0046(16) 0.0052(17) -0.0080(16)
N2 0.0144(19) 0.0166(18) 0.016(2) -0.0032(15) 0.0034(16) -0.0003(15)
N3 0.031(4) 0.033(4) 0.038(5) -0.011(3) 0.019(3) -0.012(3)
C1 0.031(4) 0.023(4) 0.023(5) -0.004(3) 0.014(3) -0.008(3)
C2 0.020(4) 0.022(3) 0.023(4) -0.004(3) 0.014(3) -0.008(3)
C3 0.019(4) 0.023(4) 0.020(4) 0.002(3) 0.002(3) -0.002(3)
C4 0.026(4) 0.026(4) 0.019(4) -0.004(3) 0.012(3) -0.008(3)
C5 0.025(4) 0.032(4) 0.016(4) 0.002(3) 0.007(3) -0.010(3)
C6 0.010(3) 0.023(3) 0.021(4) -0.002(3) 0.009(3) -0.002(3)
C7 0.017(4) 0.029(4) 0.020(4) -0.007(3) 0.004(3) -0.005(3)
C8 0.016(2) 0.017(2) 0.019(2) -0.0026(17) 0.0031(17) -0.0060(16)
C9 0.022(4) 0.021(3) 0.014(4) -0.010(3) 0.002(3) -0.002(3)
C10 0.022(4) 0.020(3) 0.025(5) -0.001(3) 0.008(3) -0.007(3)
C11 0.022(4) 0.032(4) 0.026(5) -0.005(3) 0.011(3) -0.013(3)
C12 0.025(4) 0.030(4) 0.028(5) -0.005(3) 0.011(3) -0.011(3)
C13 0.020(4) 0.030(4) 0.033(5) 0.002(4) 0.001(3) -0.009(3)
C14 0.047(5) 0.035(4) 0.039(6) -0.010(4) 0.024(4) -0.022(4)
C15 0.046(5) 0.030(4) 0.026(5) -0.010(4) 0.016(4) -0.018(4)
C16 0.035(4) 0.024(4) 0.022(5) -0.005(3) 0.013(4) -0.011(3)
C17 0.024(4) 0.028(4) 0.023(5) 0.000(3) 0.000(3) -0.007(3)
C18 0.019(4) 0.022(4) 0.024(5) -0.004(3) 0.008(3) -0.001(3)
C19 0.018(4) 0.027(4) 0.022(4) -0.006(3) 0.004(3) -0.008(3)
C20 0.030(4) 0.025(4) 0.025(5) 0.002(3) 0.003(4) -0.003(3)
C21 0.035(4) 0.020(4) 0.024(5) -0.004(3) 0.014(4) -0.003(3)
C22 0.026(3) 0.030(3) 0.040(4) -0.006(3) 0.015(3) -0.006(3)
C23 0.023(3) 0.027(3) 0.048(4) -0.001(3) 0.011(3) -0.007(3)
C24 0.037(4) 0.034(3) 0.050(4) -0.007(3) 0.018(3) -0.002(3)
C25 0.035(4) 0.035(4) 0.053(4) 0.000(3) 0.010(3) -0.006(3)
N4 0.026(5) 0.027(4) 0.025(5) -0.001(4) -0.004(4) -0.007(4)
O4 0.040(4) 0.044(4) 0.038(4) -0.008(3) 0.004(3) -0.004(3)
O5 0.040(4) 0.044(4) 0.042(4) -0.008(3) -0.005(3) -0.006(3)

loop_
_atom_type_symbol
_atom_type_description
_atom_type_scat_dispersion_real
_atom_type_scat_dispersion_imag
_atom_type_scat_source
C C 0.0033 0.0016 'International Tables Vol C Tables 4.2.6.8 and 6.1.1.4'
H H 0.0000 0.0000 'International Tables Vol C Tables 4.2.6.8 and 6.1.1.4'
Cu Cu 0.3201 1.2651 'International Tables Vol C Tables 4.2.6.8 and 6.1.1.4'
N N 0.0061 0.0033 'International Tables Vol C Tables 4.2.6.8 and 6.1.1.4'
O O 0.0106 0.0060 'International Tables Vol C Tables 4.2.6.8 and 6.1.1.4'

loop_
_geom_angle_atom_site_label_1
_geom_angle_atom_site_label_2
_geom_angle_atom_site_label_3
_geom_angle
_geom_angle_site_symmetry_1
_geom_angle_site_symmetry_3
O1 Cu1 O1 180.0 2_675 .
O1 Cu1 N2 89.9(2) . 2_675
O1 Cu1 N2 90.1(2) 2_675 2_675
O1 Cu1 N2 89.9(2) 2_675 .
O1 Cu1 N2 90.1(2) . .
N2 Cu1 N2 180.0 . 2_675
C22 O1 Cu1 122.8(5) . .
C4 N1 C3 118.5(6) . .
C8 N2 Cu1 120.8(4) . .
C8 N2 C9 117.2(6) . .
C9 N2 Cu1 121.8(5) . .
C13 N3 C14 115.2(7) . .
C2 C1 C16 120.8(6) . .
C5 C1 C2 117.3(7) . .
C5 C1 C16 121.8(7) . .
C3 C2 C1 119.5(6) . .
N1 C3 C2 122.3(7) . .
N1 C3 C6 114.8(6) . .
C2 C3 C6 122.8(6) . .
N1 C4 C5 121.8(6) . .
N1 C4 C11 115.5(6) . .
C5 C4 C11 122.8(7) . .
C4 C5 C1 120.6(7) . .
C7 C6 C3 123.1(6) . .
C7 C6 C10 116.5(6) . .
C10 C6 C3 120.4(6) . .
C8 C7 C6 119.4(7) . .
N2 C8 C7 123.3(6) . .
N2 C9 C10 122.9(6) . .
C9 C10 C6 120.7(6) . .
C12 C11 C4 123.2(7) . .
C15 C11 C4 120.8(7) . .
C15 C11 C12 116.0(7) . .
C13 C12 C11 119.5(7) . .
N3 C13 C12 124.9(7) . .
N3 C14 C15 123.7(8) . .
C11 C15 C14 120.7(8) . .
C17 C16 C1 121.5(7) . .
C21 C16 C1 121.1(6) . .
C21 C16 C17 117.5(7) . .
C18 C17 C16 121.9(7) . .
C19 C18 C17 119.3(6) . .
O3 C19 C18 121.6(6) . .
O3 C19 C20 118.4(6) . .
C18 C19 C20 120.0(7) . .
C21 C20 C19 119.8(7) . .
C20 C21 C16 121.4(6) . .
O1 C22 C23 115.5(7) . .
O2 C22 O1 127.1(7) . .
O2 C22 C23 117.3(7) . .
C24 C23 C22 121.5(8) . .
C25 C23 C22 121.1(8) . .
C25 C23 C24 117.3(7) . .
C23 C24 C25 123.6(9) . 2_765
N4 C24 C23 117.4(9) . .
N4 C24 C25 117.9(10) . 2_765
C23 C25 C24 119.0(8) . 2_765
O4 N4 C24 121.8(12) . .
O5 N4 C24 115.5(12) . .
O5 N4 O4 122.7(13) . .

loop_
_geom_bond_atom_site_label_1
_geom_bond_atom_site_label_2
_geom_bond_distance
_geom_bond_site_symmetry_2
Cu1 O1 1.977(5) 2_675
Cu1 O1 1.977(5) .
Cu1 N2 1.992(5) .
Cu1 N2 1.992(6) 2_675
O1 C22 1.259(9) .
O2 C22 1.233(10) .
O3 C19 1.364(8) .
N1 C3 1.347(8) .
N1 C4 1.344(9) .
N2 C8 1.337(8) .
N2 C9 1.349(8) .
N3 C13 1.327(10) .
N3 C14 1.348(10) .
C1 C2 1.396(10) .
C1 C5 1.387(9) .
C1 C16 1.480(10) .
C2 C3 1.386(10) .
C3 C6 1.477(10) .
C4 C5 1.380(10) .
C4 C11 1.487(9) .
C6 C7 1.394(9) .
C6 C10 1.397(10) .
C7 C8 1.388(9) .
C9 C10 1.363(10) .
C11 C12 1.396(10) .
C11 C15 1.376(10) .
C12 C13 1.385(10) .
C14 C15 1.382(10) .
C16 C17 1.396(9) .
C16 C21 1.392(10) .
C17 C18 1.387(10) .
C18 C19 1.382(10) .
C19 C20 1.393(9) .
C20 C21 1.386(10) .
C22 C23 1.520(10) .
C23 C24 1.363(11) .
C23 C25 1.352(12) .
C24 C25 1.393(11) 2_765
C24 N4 1.273(15) .
C25 C24 1.393(11) 2_765
N4 O4 1.246(15) .
N4 O5 1.209(15) .

loop_
_geom_torsion_atom_site_label_1
_geom_torsion_atom_site_label_2
_geom_torsion_atom_site_label_3
_geom_torsion_atom_site_label_4
_geom_torsion
_geom_torsion_site_symmetry_1
_geom_torsion_site_symmetry_4
Cu1 O1 C22 O2 -10.5(12) . .
Cu1 O1 C22 C23 168.8(5) . .
Cu1 N2 C8 C7 -171.8(5) . .
Cu1 N2 C9 C10 172.7(5) . .
O1 C22 C23 C24 -146.2(8) . .
O1 C22 C23 C25 36.3(11) . .
O2 C22 C23 C24 33.2(11) . .
O2 C22 C23 C25 -144.4(8) . .
O3 C19 C20 C21 -177.5(7) . .
N1 C3 C6 C7 -166.8(6) . .
N1 C3 C6 C10 11.4(9) . .
N1 C4 C5 C1 2.5(11) . .
N1 C4 C11 C12 178.9(6) . .
N1 C4 C11 C15 -0.8(10) . .
N2 C9 C10 C6 0.7(10) . .
N3 C14 C15 C11 -0.9(13) . .
C1 C2 C3 N1 0.9(10) . .
C1 C2 C3 C6 -178.2(6) . .
C1 C16 C17 C18 -175.0(7) . .
C1 C16 C21 C20 174.5(7) . .
C2 C1 C5 C4 -2.2(11) . .
C2 C1 C16 C17 37.4(11) . .
C2 C1 C16 C21 -140.7(7) . .
C2 C3 C6 C7 12.4(10) . .
C2 C3 C6 C10 -169.5(7) . .
C3 N1 C4 C5 -1.1(10) . .
C3 N1 C4 C11 -179.4(6) . .
C3 C6 C7 C8 178.9(6) . .
C3 C6 C10 C9 -178.1(6) . .
C4 N1 C3 C2 -0.7(10) . .
C4 N1 C3 C6 178.5(6) . .
C4 C11 C12 C13 -178.5(7) . .
C4 C11 C15 C14 179.5(7) . .
C5 C1 C2 C3 0.5(10) . .
C5 C1 C16 C17 -146.4(7) . .
C5 C1 C16 C21 35.5(11) . .
C5 C4 C11 C12 0.5(11) . .
C5 C4 C11 C15 -179.2(7) . .
C6 C7 C8 N2 -2.6(10) . .
C7 C6 C10 C9 0.2(10) . .
C8 N2 C9 C10 -2.4(9) . .
C9 N2 C8 C7 3.4(9) . .
C10 C6 C7 C8 0.7(9) . .
C11 C4 C5 C1 -179.2(7) . .
C11 C12 C13 N3 -1.4(11) . .
C12 C11 C15 C14 -0.2(11) . .
C13 N3 C14 C15 0.8(12) . .
C14 N3 C13 C12 0.4(11) . .
C15 C11 C12 C13 1.2(10) . .
C16 C1 C2 C3 176.8(7) . .
C16 C1 C5 C4 -178.5(7) . .
C16 C17 C18 C19 -0.2(11) . .
C17 C16 C21 C20 -3.7(11) . .
C17 C18 C19 O3 176.9(6) . .
C17 C18 C19 C20 -2.3(10) . .
C18 C19 C20 C21 1.8(11) . .
C19 C20 C21 C16 1.3(11) . .
C21 C16 C17 C18 3.1(11) . .
C22 C23 C24 C25 -174.7(7) . 2_765
C22 C23 C24 N4 16.9(13) . .
C22 C23 C25 C24 174.9(7) . 2_765
C23 C24 N4 O4 37.9(16) . .
C23 C24 N4 O5 -141.2(11) . .
C24 C23 C25 C24 -2.8(13) . 2_765
C25 C23 C24 C25 2.9(14) . 2_765
C25 C23 C24 N4 -165.5(9) . .
C25 C24 N4 O4 -131.1(12) 2_765 .
C25 C24 N4 O5 49.7(15) 2_765 .
